data_7114157
loop_
_publ_author_name
'Toda, Fumio'
'Senzaki, Mami'
'Kuroda, Reiko'

_publ_section_title
;
 A new supramolecular system of racemic-bis-??-naphthol, benzoquinone and
 aromatic hydrocarbon, which shows high molecular recognition ability
;
_journal_issue 16
_journal_name_full 'Chemical Communications'
_journal_page_first 1788
_journal_paper_doi 10.1039/b203998m
_journal_year 2002
_chemical_formula_moiety 'C20 H14 O2, 0.5(C6 H4 O2), 0.5(C14 H12)'
_chemical_formula_sum 'C30 H22 O3'
_chemical_formula_weight 430.48
_chemical_name_common
;
Complex of racemic bi-2-naphthol, p-benzoquinone and stilbene
;
_chemical_name_systematic
; 
? 
;
_space_group_IT_number 2
_symmetry_cell_setting triclinic
_symmetry_space_group_name_Hall '-P 1'
_symmetry_space_group_name_H-M 'P -1'
_atom_sites_solution_hydrogens geom
_atom_sites_solution_primary direct
_atom_sites_solution_secondary difmap
_audit_creation_method SHELXL-97
_cell_angle_alpha 99.418(3)
_cell_angle_beta 98.393(3)
_cell_angle_gamma 116.126(3)
_cell_formula_units_Z 2
_cell_length_a 10.1828(14)
_cell_length_b 10.8554(14)
_cell_length_c 11.5925(16)
_cell_measurement_reflns_used 3724
_cell_measurement_temperature 293(2)
_cell_measurement_theta_max 24.71
_cell_measurement_theta_min 1.84
_cell_volume 1100.1(3)
_computing_cell_refinement 'Bruker SMART'
_computing_data_collection 'Bruker SMART'
_computing_data_reduction 'Bruker SHELXTL'
_computing_molecular_graphics 'Bruker SHELXTL'
_computing_publication_material 'Bruker SHELXTL'
_computing_structure_refinement 'SHELXL-97 (Sheldrick, 1997)'
_computing_structure_solution 'SHELXS-97 (Sheldrick, 1990)'
_diffrn_ambient_temperature 293(2)
_diffrn_measured_fraction_theta_full 0.995
_diffrn_measured_fraction_theta_max 0.995
_diffrn_measurement_device_type 'CCD area detector'
_diffrn_measurement_method 'phi and omega scans'
_diffrn_radiation_monochromator graphite
_diffrn_radiation_source 'fine-focus sealed tube'
_diffrn_radiation_type MoK\a
_diffrn_radiation_wavelength 0.71073
_diffrn_reflns_av_R_equivalents 0.0434
_diffrn_reflns_av_sigmaI/netI 0.0698
_diffrn_reflns_limit_h_max 11
_diffrn_reflns_limit_h_min -11
_diffrn_reflns_limit_k_max 12
_diffrn_reflns_limit_k_min -11
_diffrn_reflns_limit_l_max 13
_diffrn_reflns_limit_l_min -12
_diffrn_reflns_number 6125
_diffrn_reflns_theta_full 24.71
_diffrn_reflns_theta_max 24.71
_diffrn_reflns_theta_min 1.84
_exptl_absorpt_coefficient_mu 0.083
_exptl_absorpt_correction_type none
_exptl_crystal_colour black
_exptl_crystal_density_diffrn 1.300
_exptl_crystal_density_method 'not measured'
_exptl_crystal_description plate
_exptl_crystal_F_000 452
_exptl_crystal_size_max 0.40
_exptl_crystal_size_mid 0.30
_exptl_crystal_size_min 0.05
_refine_diff_density_max 0.511
_refine_diff_density_min -0.314
_refine_diff_density_rms 0.084
_refine_ls_extinction_method none
_refine_ls_goodness_of_fit_ref 0.938
_refine_ls_hydrogen_treatment mixed
_refine_ls_matrix_type full
_refine_ls_number_parameters 298
_refine_ls_number_reflns 3724
_refine_ls_number_restraints 0
_refine_ls_restrained_S_all 0.938
_refine_ls_R_factor_all 0.1113
_refine_ls_R_factor_gt 0.0759
_refine_ls_shift/su_max 0.003
_refine_ls_shift/su_mean 0.001
_refine_ls_structure_factor_coef Fsqd
_refine_ls_weighting_details 'calc w=1/[\s^2^(Fo^2^)+(0.1193P)^2^+0.9901P] where P=(Fo^2^+2Fc^2^)/3'
_refine_ls_weighting_scheme calc
_refine_ls_wR_factor_gt 0.1822
_refine_ls_wR_factor_ref 0.2052
_reflns_number_gt 2560
_reflns_number_total 3724
_reflns_threshold_expression >2sigma(I)
_cod_data_source_file b203998m.txt
_cod_data_source_block 2
_cod_depositor_comments
;
The following automatic conversions were performed:

'_symmetry_cell_setting' value 'Triclinic' changed to 'triclinic'
according to
/usr/data/users/saulius/automatic-downloads/retrospective/RSC/lib/dictionaries/cif_core.dic
dictionary named 'cif_core.dic' version 2.4.2 from 2011-04-26.

Automatic conversion script
Id: cif_fix_values 2281 2013-09-26 08:29:07Z andrius 
;
_cod_original_sg_symbol_H-M P-1
_cod_database_code 7114157

loop_
_symmetry_equiv_pos_as_xyz
'x, y, z'
'-x, -y, -z'

loop_
_atom_site_label
_atom_site_type_symbol
_atom_site_fract_x
_atom_site_fract_y
_atom_site_fract_z
_atom_site_U_iso_or_equiv
_atom_site_adp_type
_atom_site_occupancy
_atom_site_symmetry_multiplicity
_atom_site_calc_flag
_atom_site_refinement_flags
O1 O -0.0273(3) 0.8185(2) 0.4572(2) 0.0265(6) Uani 1 1 d .
H1A H -0.0862 0.7365 0.4551 0.040 Uiso 1 1 calc R
O2 O 0.0861(3) 0.5769(3) 0.3568(2) 0.0249(6) Uani 1 1 d .
H2A H 0.1197 0.5288 0.3846 0.037 Uiso 1 1 calc R
O3 O 0.2054(3) 0.4145(3) 0.4525(2) 0.0254(6) Uani 1 1 d .
C1 C -0.0078(4) 0.8272(4) 0.3435(3) 0.0203(8) Uani 1 1 d .
C2 C 0.0658(4) 0.9652(4) 0.3287(3) 0.0239(8) Uani 1 1 d .
H2B H 0.0960 1.0429 0.3934 0.029 Uiso 1 1 calc R
C3 C 0.0930(4) 0.9858(4) 0.2196(3) 0.0240(8) Uani 1 1 d .
H3A H 0.1420 1.0777 0.2109 0.029 Uiso 1 1 calc R
C4 C 0.0480(4) 0.8693(4) 0.1194(3) 0.0224(8) Uani 1 1 d .
C5 C 0.0809(4) 0.8871(4) 0.0073(3) 0.0258(8) Uani 1 1 d .
H5A H 0.1335 0.9783 -0.0021 0.031 Uiso 1 1 calc R
C6 C 0.0372(4) 0.7736(4) -0.0874(3) 0.0286(9) Uani 1 1 d .
H6A H 0.0609 0.7878 -0.1603 0.034 Uiso 1 1 calc R
C7 C -0.0439(4) 0.6342(4) -0.0751(3) 0.0261(8) Uani 1 1 d .
H7A H -0.0745 0.5568 -0.1401 0.031 Uiso 1 1 calc R
C8 C -0.0776(4) 0.6131(4) 0.0328(3) 0.0213(8) Uani 1 1 d .
H8A H -0.1321 0.5210 0.0397 0.026 Uiso 1 1 calc R
C9 C -0.0310(4) 0.7290(4) 0.1340(3) 0.0201(8) Uani 1 1 d .
C10 C -0.0599(3) 0.7084(3) 0.2490(3) 0.0172(7) Uani 1 1 d .
C11 C -0.1443(4) 0.5636(3) 0.2680(3) 0.0189(7) Uani 1 1 d .
C12 C -0.3056(4) 0.4877(3) 0.2320(3) 0.0183(7) Uani 1 1 d .
C13 C -0.3918(4) 0.5426(4) 0.1740(3) 0.0211(8) Uani 1 1 d .
H13A H -0.3424 0.6302 0.1570 0.025 Uiso 1 1 calc R
C14 C -0.5459(4) 0.4701(4) 0.1425(3) 0.0242(8) Uani 1 1 d .
H14A H -0.6000 0.5092 0.1053 0.029 Uiso 1 1 calc R
C15 C -0.6235(4) 0.3365(4) 0.1660(3) 0.0269(9) Uani 1 1 d .
H15A H -0.7284 0.2873 0.1440 0.032 Uiso 1 1 calc R
C16 C -0.5439(4) 0.2795(4) 0.2211(3) 0.0246(8) Uani 1 1 d .
H16A H -0.5958 0.1911 0.2362 0.029 Uiso 1 1 calc R
C17 C -0.3850(4) 0.3516(4) 0.2556(3) 0.0220(8) Uani 1 1 d .
C18 C -0.2994(4) 0.2953(4) 0.3130(3) 0.0234(8) Uani 1 1 d .
H18A H -0.3493 0.2068 0.3283 0.028 Uiso 1 1 calc R
C19 C -0.1459(4) 0.3676(4) 0.3461(3) 0.0229(8) Uani 1 1 d .
H19A H -0.0922 0.3284 0.3835 0.027 Uiso 1 1 calc R
C20 C -0.0681(4) 0.5023(4) 0.3238(3) 0.0194(8) Uani 1 1 d .
C21 C 0.3416(4) 0.4534(4) 0.4741(3) 0.0220(8) Uani 1 1 d .
C22 C 0.4059(4) 0.3749(4) 0.5327(3) 0.0234(8) Uani 1 1 d .
H22A H 0.3421 0.2940 0.5537 0.028 Uiso 1 1 calc R
C23 C 0.5528(4) 0.4171(4) 0.5563(3) 0.0239(8) Uani 1 1 d .
H23A H 0.5901 0.3647 0.5924 0.029 Uiso 1 1 calc R
C31 C 0.3965(5) 0.8583(4) 0.2616(4) 0.0328(9) Uani 1 1 d .
H31A H 0.3082 0.8444 0.2845 0.039 Uiso 1 1 calc R
C32 C 0.3901(5) 0.8100(4) 0.1425(4) 0.0406(11) Uani 1 1 d .
H32A H 0.2979 0.7647 0.0856 0.049 Uiso 1 1 calc R
C33 C 0.5200(5) 0.8285(5) 0.1067(4) 0.0401(11) Uani 1 1 d .
H33A H 0.5156 0.7973 0.0259 0.048 Uiso 1 1 calc R
C34 C 0.6551(5) 0.8931(4) 0.1912(4) 0.0343(10) Uani 1 1 d .
H34A H 0.7423 0.9037 0.1678 0.041 Uiso 1 1 calc R
C35 C 0.6630(4) 0.9424(4) 0.3106(4) 0.0306(9) Uani 1 1 d .
H35A H 0.7555 0.9861 0.3669 0.037 Uiso 1 1 calc R
C36 C 0.5336(4) 0.9278(4) 0.3485(3) 0.0281(9) Uani 1 1 d .
C37 C 0.5516(4) 0.9919(4) 0.4762(4) 0.0335(9) Uani 1 1 d .
H37A H 0.6452 1.0242 0.5283 0.040 Uiso 1 1 calc R

loop_
_atom_site_aniso_label
_atom_site_aniso_U_11
_atom_site_aniso_U_22
_atom_site_aniso_U_33
_atom_site_aniso_U_23
_atom_site_aniso_U_13
_atom_site_aniso_U_12
O1 0.0355(14) 0.0163(13) 0.0258(15) 0.0087(10) 0.0124(11) 0.0081(11)
O2 0.0250(13) 0.0248(14) 0.0307(15) 0.0165(11) 0.0082(11) 0.0133(11)
O3 0.0238(13) 0.0274(14) 0.0326(15) 0.0176(11) 0.0116(11) 0.0140(11)
C1 0.0229(17) 0.0232(19) 0.0182(19) 0.0102(15) 0.0073(14) 0.0115(15)
C2 0.0246(18) 0.0175(18) 0.031(2) 0.0068(15) 0.0090(16) 0.0099(15)
C3 0.0228(18) 0.0144(18) 0.037(2) 0.0157(16) 0.0116(16) 0.0062(15)
C4 0.0210(17) 0.026(2) 0.029(2) 0.0171(16) 0.0109(15) 0.0137(16)
C5 0.0291(19) 0.024(2) 0.035(2) 0.0213(17) 0.0164(17) 0.0146(17)
C6 0.033(2) 0.043(2) 0.026(2) 0.0233(18) 0.0190(17) 0.0242(19)
C7 0.033(2) 0.035(2) 0.023(2) 0.0111(16) 0.0098(16) 0.0248(18)
C8 0.0254(18) 0.0208(18) 0.024(2) 0.0120(15) 0.0078(15) 0.0141(15)
C9 0.0181(16) 0.0248(19) 0.0247(19) 0.0141(15) 0.0068(14) 0.0132(15)
C10 0.0165(16) 0.0189(18) 0.0220(19) 0.0120(14) 0.0071(14) 0.0106(14)
C11 0.0267(18) 0.0165(18) 0.0194(18) 0.0099(14) 0.0116(15) 0.0118(15)
C12 0.0246(18) 0.0156(17) 0.0173(18) 0.0077(14) 0.0095(14) 0.0092(15)
C13 0.0256(18) 0.0160(18) 0.026(2) 0.0129(15) 0.0097(15) 0.0104(15)
C14 0.0249(18) 0.026(2) 0.025(2) 0.0120(15) 0.0052(15) 0.0134(16)
C15 0.0182(17) 0.024(2) 0.037(2) 0.0150(16) 0.0071(16) 0.0059(15)
C16 0.0251(18) 0.0152(18) 0.031(2) 0.0114(15) 0.0092(16) 0.0049(15)
C17 0.0293(19) 0.0166(18) 0.0234(19) 0.0099(14) 0.0121(15) 0.0105(15)
C18 0.031(2) 0.0171(18) 0.028(2) 0.0150(15) 0.0126(16) 0.0114(16)
C19 0.033(2) 0.0232(19) 0.023(2) 0.0144(15) 0.0107(16) 0.0182(17)
C20 0.0221(17) 0.0208(18) 0.0184(18) 0.0067(14) 0.0076(14) 0.0115(15)
C21 0.029(2) 0.0217(19) 0.0232(19) 0.0097(15) 0.0109(15) 0.0162(16)
C22 0.0300(19) 0.0196(18) 0.030(2) 0.0188(15) 0.0165(16) 0.0128(15)
C23 0.032(2) 0.0222(19) 0.029(2) 0.0175(16) 0.0135(16) 0.0170(16)
C31 0.037(2) 0.029(2) 0.044(3) 0.0202(19) 0.0151(19) 0.0202(18)
C32 0.049(3) 0.036(2) 0.041(3) 0.010(2) 0.001(2) 0.027(2)
C33 0.066(3) 0.037(2) 0.033(2) 0.0161(19) 0.018(2) 0.034(2)
C34 0.046(2) 0.026(2) 0.048(3) 0.0257(19) 0.026(2) 0.0222(19)
C35 0.032(2) 0.0169(19) 0.045(3) 0.0165(17) 0.0057(18) 0.0114(16)
C36 0.041(2) 0.0145(18) 0.035(2) 0.0172(16) 0.0138(18) 0.0137(17)
C37 0.037(2) 0.025(2) 0.042(2) 0.0179(18) 0.0088(18) 0.0144(18)

loop_
_atom_type_symbol
_atom_type_description
_atom_type_scat_dispersion_real
_atom_type_scat_dispersion_imag
_atom_type_scat_source
C C 0.0033 0.0016 'International Tables Vol C Tables 4.2.6.8 and 6.1.1.4'
H H 0.0000 0.0000 'International Tables Vol C Tables 4.2.6.8 and 6.1.1.4'
O O 0.0106 0.0060 'International Tables Vol C Tables 4.2.6.8 and 6.1.1.4'

loop_
_geom_angle_atom_site_label_1
_geom_angle_atom_site_label_2
_geom_angle_atom_site_label_3
_geom_angle
_geom_angle_site_symmetry_1
_geom_angle_site_symmetry_3
O1 C1 C10 122.5(3) . .
O1 C1 C2 115.5(3) . .
C10 C1 C2 122.0(3) . .
C3 C2 C1 120.2(3) . .
C2 C3 C4 121.2(3) . .
C5 C4 C3 122.5(3) . .
C5 C4 C9 119.1(3) . .
C3 C4 C9 118.4(3) . .
C6 C5 C4 121.4(3) . .
C5 C6 C7 120.1(3) . .
C8 C7 C6 120.0(3) . .
C7 C8 C9 121.4(3) . .
C8 C9 C4 118.0(3) . .
C8 C9 C10 122.0(3) . .
C4 C9 C10 120.1(3) . .
C1 C10 C9 118.1(3) . .
C1 C10 C11 119.9(3) . .
C9 C10 C11 121.9(3) . .
C20 C11 C12 118.8(3) . .
C20 C11 C10 120.6(3) . .
C12 C11 C10 120.6(3) . .
C13 C12 C11 122.3(3) . .
C13 C12 C17 117.9(3) . .
C11 C12 C17 119.8(3) . .
C14 C13 C12 121.6(3) . .
C13 C14 C15 120.4(3) . .
C16 C15 C14 119.7(3) . .
C15 C16 C17 121.4(3) . .
C16 C17 C18 122.7(3) . .
C16 C17 C12 119.0(3) . .
C18 C17 C12 118.2(3) . .
C19 C18 C17 121.6(3) . .
C18 C19 C20 120.1(3) . .
O2 C20 C11 117.5(3) . .
O2 C20 C19 121.0(3) . .
C11 C20 C19 121.5(3) . .
O3 C21 C22 121.4(3) . .
O3 C21 C23 120.9(3) . 2_666
C22 C21 C23 117.7(3) . 2_666
C23 C22 C21 121.4(3) . .
C22 C23 C21 120.9(3) . 2_666
C32 C31 C36 120.9(4) . .
C31 C32 C33 120.5(4) . .
C34 C33 C32 119.5(4) . .
C33 C34 C35 120.5(4) . .
C34 C35 C36 121.0(4) . .
C31 C36 C35 117.6(4) . .
C31 C36 C37 124.1(3) . .
C35 C36 C37 118.2(3) . .
C37 C37 C36 126.6(5) 2_676 .

loop_
_geom_bond_atom_site_label_1
_geom_bond_atom_site_label_2
_geom_bond_distance
_geom_bond_site_symmetry_2
O1 C1 1.373(4) .
O2 C20 1.368(4) .
O3 C21 1.230(4) .
C1 C10 1.383(5) .
C1 C2 1.403(5) .
C2 C3 1.366(5) .
C3 C4 1.418(5) .
C4 C5 1.411(5) .
C4 C9 1.429(5) .
C5 C6 1.361(5) .
C6 C7 1.413(5) .
C7 C8 1.373(5) .
C8 C9 1.419(5) .
C9 C10 1.437(5) .
C10 C11 1.496(4) .
C11 C20 1.383(5) .
C11 C12 1.430(5) .
C12 C13 1.413(5) .
C12 C17 1.434(4) .
C13 C14 1.367(5) .
C14 C15 1.409(5) .
C15 C16 1.367(5) .
C16 C17 1.409(5) .
C17 C18 1.417(5) .
C18 C19 1.361(5) .
C19 C20 1.412(5) .
C21 C22 1.472(5) .
C21 C23 1.483(5) 2_666
C22 C23 1.326(5) .
C23 C21 1.483(5) 2_666
C31 C32 1.376(6) .
C31 C36 1.395(6) .
C32 C33 1.384(6) .
C33 C34 1.370(6) .
C34 C35 1.377(6) .
C35 C36 1.400(5) .
C36 C37 1.477(6) .
C37 C37 1.319(8) 2_676
